data_4123907
loop_
_publ_author_name
'Maier, Josef M.'
'Li, Ping'
'Hwang, Jungwun'
'Smith, Mark D.'
'Shimizu, Ken D.'

_publ_section_title
;
 Measurement of Silver-\p Interactions in Solution Using Molecular Torsion
 Balances.
;
_journal_issue 25
_journal_name_full 'Journal of the American Chemical Society'
_journal_page_first 8014
_journal_page_last 8017
_journal_paper_doi 10.1021/jacs.5b04554
_journal_volume 137
_journal_year 2015
_chemical_formula_moiety 'C30 H22 N2 O3'
_chemical_formula_sum 'C30 H22 N2 O3'
_chemical_formula_weight 458.49
_space_group_crystal_system triclinic
_space_group_IT_number 2
_space_group_name_Hall '-P 1'
_space_group_name_H-M_alt 'P -1'
_symmetry_space_group_name_Hall '-P 1'
_symmetry_space_group_name_H-M 'P -1'
_atom_sites_solution_hydrogens geom
_atom_sites_solution_primary direct
_audit_creation_date 2014-09-10
_audit_creation_method
;
Olex2 1.2
(compiled 2014.08.28 svn.r2986 for OlexSys, GUI svn.r4874)
;
_cell_angle_alpha 96.106(2)
_cell_angle_beta 93.622(2)
_cell_angle_gamma 112.862(2)
_cell_formula_units_Z 2
_cell_length_a 7.9863(6)
_cell_length_b 8.4518(6)
_cell_length_c 18.3659(14)
_cell_measurement_reflns_used 6192
_cell_measurement_temperature 100(2)
_cell_measurement_theta_max 27.725
_cell_measurement_theta_min 2.643
_cell_volume 1128.40(15)
_computing_cell_refinement 'SAINT v6.45A (Bruker, 2003)'
_computing_data_collection 'SMART v5.631 (Bruker, 2003)'
_computing_data_reduction 'SAINT v6.45A (Bruker, 2003)'
_computing_molecular_graphics 'Olex2 (Dolomanov et al., 2009)'
_computing_publication_material 'Olex2 (Dolomanov et al., 2009)'
_computing_structure_refinement 'ShelXL (Sheldrick, 2008)'
_computing_structure_solution 'ShelXS (Sheldrick, 2008)'
_diffrn_ambient_temperature 100(2)
_diffrn_measured_fraction_theta_full 0.999
_diffrn_measured_fraction_theta_max 0.999
_diffrn_measurement_device_type 'CCD area detector'
_diffrn_measurement_method 'phi and omega scans'
_diffrn_radiation_monochromator graphite
_diffrn_radiation_type MoK\a
_diffrn_radiation_wavelength 0.71073
_diffrn_reflns_av_R_equivalents 0.0280
_diffrn_reflns_av_unetI/netI 0.0272
_diffrn_reflns_laue_measured_fraction_full 0.999
_diffrn_reflns_laue_measured_fraction_max 0.999
_diffrn_reflns_limit_h_max 10
_diffrn_reflns_limit_h_min -10
_diffrn_reflns_limit_k_max 10
_diffrn_reflns_limit_k_min -10
_diffrn_reflns_limit_l_max 23
_diffrn_reflns_limit_l_min -23
_diffrn_reflns_number 18146
_diffrn_reflns_point_group_measured_fraction_full 0.999
_diffrn_reflns_point_group_measured_fraction_max 0.999
_diffrn_reflns_theta_full 27.000
_diffrn_reflns_theta_max 27.102
_diffrn_reflns_theta_min 2.245
_diffrn_source_current 35.0
_diffrn_source_power 1.575
_diffrn_source_voltage 45.0
_exptl_absorpt_coefficient_mu 0.088
_exptl_absorpt_correction_T_max 1
_exptl_absorpt_correction_T_min 0.786759
_exptl_absorpt_correction_type multi-scan
_exptl_absorpt_process_details
;
SADABS v.2.10 (Bruker,2003) was used for absorption correction.
R(int) was 0.0460 before and 0.0265 after correction.
The Ratio of minimum to maximum transmission is 0.7868.
The \l/2 correction factor is 0.0015.
;
_exptl_crystal_colour colorless
_exptl_crystal_density_diffrn 1.349
_exptl_crystal_description plate
_exptl_crystal_F_000 480
_exptl_crystal_size_max 0.46
_exptl_crystal_size_mid 0.4
_exptl_crystal_size_min 0.18
_refine_diff_density_max 0.392
_refine_diff_density_min -0.243
_refine_diff_density_rms 0.045
_refine_ls_extinction_method none
_refine_ls_goodness_of_fit_ref 1.014
_refine_ls_hydrogen_treatment constr
_refine_ls_matrix_type full
_refine_ls_number_parameters 317
_refine_ls_number_reflns 4974
_refine_ls_number_restraints 0
_refine_ls_restrained_S_all 1.014
_refine_ls_R_factor_all 0.0461
_refine_ls_R_factor_gt 0.0409
_refine_ls_shift/su_max 0.000
_refine_ls_shift/su_mean 0.000
_refine_ls_structure_factor_coef Fsqd
_refine_ls_weighting_details 'w=1/[\s^2^(Fo^2^)+(0.0544P)^2^+0.4720P] where P=(Fo^2^+2Fc^2^)/3'
_refine_ls_weighting_scheme calc
_refine_ls_wR_factor_gt 0.1023
_refine_ls_wR_factor_ref 0.1065
_reflns_number_gt 4433
_reflns_number_total 4974
_reflns_threshold_expression 'I > 2\s(I)'
_cod_data_source_file ja5b04554_si_006.cif
_cod_data_source_block jm23s
_cod_database_code 4123907
_shelxl_version_number 2014/6
_shelx_space_group_comment
;
The symmetry employed for this shelxl refinement is uniquely defined
by the following loop, which should always be used as a source of
symmetry information in preference to the above space-group names.
They are only intended as comments.
;
_shelx_estimated_absorpt_t_max 0.984
_shelx_estimated_absorpt_t_min 0.961
_olex2_refinement_description
;
1. Fixed Uiso
 At 1.2 times of:
  All C(H) groups
 At 1.5 times of:
  All C(H,H,H) groups
2.a Ternary CH refined with riding coordinates:
 C2(H2), C5(H5)
2.b Aromatic/amide H refined with riding coordinates:
 C9(H9), C10(H10), C11(H11), C12(H12), C14(H14), C15(H15), C16(H16), C17(H17),
 C18(H18), C20(H20), C21(H21), C22(H22), C23(H23), C24(H24), C27(H27), C28(H28),
  C29(H29)
2.c Idealised Me refined as rotating group:
 C30(H30A,H30B,H30C)
;
_olex2_submission_special_instructions 'No special instructions were received'

loop_
_space_group_symop_operation_xyz
'x, y, z'
'-x, -y, -z'

loop_
_atom_site_label
_atom_site_type_symbol
_atom_site_fract_x
_atom_site_fract_y
_atom_site_fract_z
_atom_site_U_iso_or_equiv
_atom_site_adp_type
_atom_site_occupancy
_atom_site_site_symmetry_order
_atom_site_calc_flag
_atom_site_refinement_flags_posn
O1 O 0.38433(11) 0.08276(11) 0.12836(4) 0.01671(18) Uani 1 1 d .
O2 O 0.48709(13) 0.52976(12) 0.30921(5) 0.0248(2) Uani 1 1 d .
O3 O 0.77923(12) 0.16507(12) 0.33031(5) 0.0234(2) Uani 1 1 d .
N1 N 0.64567(14) 0.36242(13) 0.33556(5) 0.0184(2) Uani 1 1 d .
N2 N 0.83718(15) 0.58673(15) 0.42568(6) 0.0266(3) Uani 1 1 d .
C1 C 0.33026(16) 0.19452(15) 0.17908(6) 0.0161(2) Uani 1 1 d .
C2 C 0.52605(16) 0.32959(15) 0.21194(6) 0.0168(2) Uani 1 1 d .
H2 H 0.5789 0.4149 0.1772 0.020 Uiso 1 1 calc R
C3 C 0.54516(16) 0.42239(15) 0.28916(6) 0.0179(2) Uani 1 1 d .
C4 C 0.69638(15) 0.23642(15) 0.29965(6) 0.0175(2) Uani 1 1 d .
C5 C 0.63269(16) 0.21319(15) 0.21794(6) 0.0167(2) Uani 1 1 d .
H5 H 0.7398 0.2509 0.1889 0.020 Uiso 1 1 calc R
C6 C 0.48533(16) 0.02896(15) 0.18195(6) 0.0162(2) Uani 1 1 d .
C7 C 0.34536(15) -0.03386(15) 0.23614(6) 0.0165(2) Uani 1 1 d .
C8 C 0.24982(16) 0.07362(15) 0.23513(6) 0.0165(2) Uani 1 1 d .
C9 C 0.10846(16) 0.05408(16) 0.27769(7) 0.0187(2) Uani 1 1 d .
H9 H 0.0467 0.1302 0.2782 0.022 Uiso 1 1 calc R
C10 C 0.05954(16) -0.08217(17) 0.32002(7) 0.0210(3) Uani 1 1 d .
H10 H -0.0395 -0.1011 0.3487 0.025 Uiso 1 1 calc R
C11 C 0.15383(17) -0.19012(16) 0.32062(7) 0.0213(3) Uani 1 1 d .
H11 H 0.1177 -0.2820 0.3496 0.026 Uiso 1 1 calc R
C12 C 0.30131(16) -0.16573(16) 0.27924(7) 0.0187(2) Uani 1 1 d .
H12 H 0.3683 -0.2370 0.2808 0.022 Uiso 1 1 calc R
C13 C 0.20304(16) 0.25736(15) 0.13923(6) 0.0168(2) Uani 1 1 d .
C14 C 0.22475(18) 0.42993(17) 0.14954(7) 0.0229(3) Uani 1 1 d .
H14 H 0.3257 0.5141 0.1813 0.028 Uiso 1 1 calc R
C15 C 0.09790(19) 0.47921(17) 0.11319(8) 0.0254(3) Uani 1 1 d .
H15 H 0.1120 0.5969 0.1207 0.030 Uiso 1 1 calc R
C16 C -0.04865(17) 0.35717(17) 0.06617(7) 0.0223(3) Uani 1 1 d .
H16 H -0.1345 0.3913 0.0414 0.027 Uiso 1 1 calc R
C17 C -0.06978(17) 0.18470(17) 0.05529(7) 0.0213(3) Uani 1 1 d .
H17 H -0.1693 0.1012 0.0227 0.026 Uiso 1 1 calc R
C18 C 0.05462(16) 0.13499(16) 0.09209(7) 0.0193(2) Uani 1 1 d .
H18 H 0.0389 0.0168 0.0852 0.023 Uiso 1 1 calc R
C19 C 0.55704(16) -0.09544(15) 0.14531(7) 0.0171(2) Uani 1 1 d .
C20 C 0.50819(17) -0.15810(16) 0.07026(7) 0.0197(2) Uani 1 1 d .
H20 H 0.4247 -0.1261 0.0426 0.024 Uiso 1 1 calc R
C21 C 0.58143(18) -0.26720(16) 0.03597(7) 0.0222(3) Uani 1 1 d .
H21 H 0.5478 -0.3097 -0.0151 0.027 Uiso 1 1 calc R
C22 C 0.70349(17) -0.31414(16) 0.07612(8) 0.0235(3) Uani 1 1 d .
H22 H 0.7548 -0.3873 0.0524 0.028 Uiso 1 1 calc R
C23 C 0.75064(17) -0.25413(16) 0.15105(7) 0.0220(3) Uani 1 1 d .
H23 H 0.8332 -0.2874 0.1787 0.026 Uiso 1 1 calc R
C24 C 0.67717(16) -0.14542(16) 0.18570(7) 0.0193(2) Uani 1 1 d .
H24 H 0.7090 -0.1052 0.2370 0.023 Uiso 1 1 calc R
C25 C 0.70048(16) 0.43129(16) 0.41282(7) 0.0195(3) Uani 1 1 d .
C26 C 0.61052(17) 0.33478(17) 0.46577(7) 0.0219(3) Uani 1 1 d .
C27 C 0.67248(19) 0.41137(19) 0.53874(7) 0.0271(3) Uani 1 1 d .
H27 H 0.6163 0.3529 0.5778 0.033 Uiso 1 1 calc R
C28 C 0.8157(2) 0.5725(2) 0.55425(8) 0.0317(3) Uani 1 1 d .
H28 H 0.8596 0.6254 0.6038 0.038 Uiso 1 1 calc R
C29 C 0.8938(2) 0.6552(2) 0.49654(8) 0.0323(3) Uani 1 1 d .
H29 H 0.9923 0.7658 0.5076 0.039 Uiso 1 1 calc R
C30 C 0.4560(2) 0.16041(19) 0.44578(8) 0.0298(3) Uani 1 1 d .
H30A H 0.3666 0.1675 0.4086 0.045 Uiso 1 1 calc GR
H30B H 0.3970 0.1238 0.4898 0.045 Uiso 1 1 calc GR
H30C H 0.5035 0.0759 0.4258 0.045 Uiso 1 1 calc GR

loop_
_atom_site_aniso_label
_atom_site_aniso_U_11
_atom_site_aniso_U_22
_atom_site_aniso_U_33
_atom_site_aniso_U_23
_atom_site_aniso_U_13
_atom_site_aniso_U_12
O1 0.0197(4) 0.0186(4) 0.0148(4) 0.0014(3) 0.0006(3) 0.0113(3)
O2 0.0333(5) 0.0257(5) 0.0207(4) -0.0003(4) 0.0003(4) 0.0189(4)
O3 0.0234(4) 0.0293(5) 0.0215(4) -0.0006(4) -0.0026(3) 0.0165(4)
N1 0.0192(5) 0.0210(5) 0.0162(5) 0.0011(4) 0.0008(4) 0.0099(4)
N2 0.0250(6) 0.0273(6) 0.0245(6) -0.0020(5) 0.0007(4) 0.0088(5)
C1 0.0176(5) 0.0164(5) 0.0146(5) 0.0004(4) 0.0012(4) 0.0078(5)
C2 0.0179(5) 0.0174(6) 0.0158(5) 0.0025(4) 0.0025(4) 0.0076(5)
C3 0.0176(5) 0.0179(6) 0.0175(6) 0.0028(4) 0.0018(4) 0.0063(5)
C4 0.0138(5) 0.0193(6) 0.0185(6) -0.0001(4) 0.0015(4) 0.0062(5)
C5 0.0158(5) 0.0175(6) 0.0168(5) 0.0018(4) 0.0023(4) 0.0067(4)
C6 0.0168(5) 0.0176(6) 0.0147(5) 0.0022(4) -0.0005(4) 0.0079(5)
C7 0.0148(5) 0.0177(6) 0.0156(5) 0.0000(4) -0.0005(4) 0.0059(4)
C8 0.0165(5) 0.0160(5) 0.0161(5) 0.0009(4) -0.0014(4) 0.0062(4)
C9 0.0168(5) 0.0212(6) 0.0186(6) 0.0017(5) -0.0001(4) 0.0088(5)
C10 0.0161(5) 0.0261(6) 0.0194(6) 0.0038(5) 0.0025(4) 0.0067(5)
C11 0.0207(6) 0.0211(6) 0.0203(6) 0.0059(5) 0.0007(5) 0.0057(5)
C12 0.0194(6) 0.0187(6) 0.0188(6) 0.0026(4) -0.0006(4) 0.0088(5)
C13 0.0185(5) 0.0202(6) 0.0143(5) 0.0040(4) 0.0030(4) 0.0099(5)
C14 0.0257(6) 0.0210(6) 0.0223(6) 0.0005(5) -0.0020(5) 0.0110(5)
C15 0.0314(7) 0.0212(6) 0.0281(7) 0.0034(5) 0.0006(5) 0.0157(6)
C16 0.0226(6) 0.0277(7) 0.0226(6) 0.0081(5) 0.0021(5) 0.0153(5)
C17 0.0182(6) 0.0246(6) 0.0212(6) 0.0049(5) 0.0013(5) 0.0084(5)
C18 0.0204(6) 0.0184(6) 0.0207(6) 0.0043(5) 0.0030(5) 0.0088(5)
C19 0.0160(5) 0.0160(5) 0.0189(6) 0.0024(4) 0.0034(4) 0.0058(4)
C20 0.0199(6) 0.0198(6) 0.0195(6) 0.0029(5) 0.0020(5) 0.0080(5)
C21 0.0259(6) 0.0192(6) 0.0195(6) 0.0002(5) 0.0050(5) 0.0074(5)
C22 0.0230(6) 0.0174(6) 0.0313(7) 0.0014(5) 0.0087(5) 0.0091(5)
C23 0.0184(6) 0.0190(6) 0.0301(7) 0.0048(5) 0.0030(5) 0.0088(5)
C24 0.0182(6) 0.0184(6) 0.0206(6) 0.0016(5) 0.0011(4) 0.0070(5)
C25 0.0197(6) 0.0244(6) 0.0169(6) -0.0010(5) -0.0006(4) 0.0129(5)
C26 0.0230(6) 0.0291(7) 0.0194(6) 0.0034(5) 0.0008(5) 0.0168(5)
C27 0.0328(7) 0.0385(8) 0.0181(6) 0.0042(5) 0.0021(5) 0.0229(6)
C28 0.0367(8) 0.0418(8) 0.0197(6) -0.0072(6) -0.0054(5) 0.0234(7)
C29 0.0295(7) 0.0308(7) 0.0303(7) -0.0077(6) -0.0047(6) 0.0096(6)
C30 0.0329(7) 0.0303(7) 0.0249(7) 0.0085(6) 0.0028(6) 0.0103(6)

loop_
_atom_type_symbol
_atom_type_description
_atom_type_scat_dispersion_real
_atom_type_scat_dispersion_imag
_atom_type_scat_source
C C 0.0033 0.0016 'International Tables Vol C Tables 4.2.6.8 and 6.1.1.4'
H H 0.0000 0.0000 'International Tables Vol C Tables 4.2.6.8 and 6.1.1.4'
N N 0.0061 0.0033 'International Tables Vol C Tables 4.2.6.8 and 6.1.1.4'
O O 0.0106 0.0060 'International Tables Vol C Tables 4.2.6.8 and 6.1.1.4'

loop_
_geom_angle_atom_site_label_1
_geom_angle_atom_site_label_2
_geom_angle_atom_site_label_3
_geom_angle
C6 O1 C1 98.37(8)
C3 N1 C4 113.79(10)
C3 N1 C25 122.96(10)
C4 N1 C25 123.16(10)
C25 N2 C29 116.45(12)
O1 C1 C2 98.39(8)
O1 C1 C8 100.37(9)
O1 C1 C13 110.89(9)
C8 C1 C2 109.10(9)
C13 C1 C2 118.66(10)
C13 C1 C8 116.37(10)
C1 C2 H2 110.6
C3 C2 C1 116.98(9)
C3 C2 H2 110.6
C3 C2 C5 105.55(9)
C5 C2 C1 101.99(9)
C5 C2 H2 110.6
O2 C3 N1 124.34(11)
O2 C3 C2 127.92(11)
N1 C3 C2 107.75(10)
O3 C4 N1 123.99(11)
O3 C4 C5 128.27(11)
N1 C4 C5 107.72(10)
C2 C5 H5 110.6
C2 C5 C6 102.21(9)
C4 C5 C2 104.99(9)
C4 C5 H5 110.6
C4 C5 C6 117.29(10)
C6 C5 H5 110.6
O1 C6 C5 99.36(9)
O1 C6 C7 100.72(9)
O1 C6 C19 111.11(9)
C7 C6 C5 107.41(9)
C19 C6 C5 116.56(9)
C19 C6 C7 118.82(10)
C8 C7 C6 104.70(10)
C12 C7 C6 133.86(11)
C12 C7 C8 121.43(11)
C7 C8 C1 106.02(10)
C9 C8 C1 132.44(11)
C9 C8 C7 121.49(11)
C8 C9 H9 121.3
C8 C9 C10 117.49(11)
C10 C9 H9 121.3
C9 C10 H10 119.5
C11 C10 C9 121.01(11)
C11 C10 H10 119.5
C10 C11 H11 119.4
C10 C11 C12 121.16(12)
C12 C11 H11 119.4
C7 C12 C11 117.37(11)
C7 C12 H12 121.3
C11 C12 H12 121.3
C14 C13 C1 122.50(11)
C14 C13 C18 119.54(11)
C18 C13 C1 117.92(10)
C13 C14 H14 120.1
C13 C14 C15 119.86(12)
C15 C14 H14 120.1
C14 C15 H15 119.9
C16 C15 C14 120.30(12)
C16 C15 H15 119.9
C15 C16 H16 120.0
C15 C16 C17 119.94(11)
C17 C16 H16 120.0
C16 C17 H17 120.1
C18 C17 C16 119.88(11)
C18 C17 H17 120.1
C13 C18 H18 119.8
C17 C18 C13 120.48(11)
C17 C18 H18 119.8
C20 C19 C6 120.42(11)
C24 C19 C6 120.04(11)
C24 C19 C20 119.52(11)
C19 C20 H20 119.9
C21 C20 C19 120.12(11)
C21 C20 H20 119.9
C20 C21 H21 119.9
C22 C21 C20 120.16(12)
C22 C21 H21 119.9
C21 C22 H22 120.0
C21 C22 C23 119.97(11)
C23 C22 H22 120.0
C22 C23 H23 120.0
C22 C23 C24 120.09(12)
C24 C23 H23 120.0
C19 C24 H24 119.9
C23 C24 C19 120.12(11)
C23 C24 H24 119.9
N2 C25 N1 114.32(11)
N2 C25 C26 126.08(12)
C26 C25 N1 119.60(11)
C25 C26 C27 115.62(12)
C25 C26 C30 122.20(11)
C27 C26 C30 122.17(12)
C26 C27 H27 120.0
C28 C27 C26 119.90(13)
C28 C27 H27 120.0
C27 C28 H28 120.6
C29 C28 C27 118.86(12)
C29 C28 H28 120.6
N2 C29 C28 123.08(14)
N2 C29 H29 118.5
C28 C29 H29 118.5
C26 C30 H30A 109.5
C26 C30 H30B 109.5
C26 C30 H30C 109.5
H30A C30 H30B 109.5
H30A C30 H30C 109.5
H30B C30 H30C 109.5

loop_
_geom_bond_atom_site_label_1
_geom_bond_atom_site_label_2
_geom_bond_distance
O1 C1 1.4583(13)
O1 C6 1.4512(13)
O2 C3 1.2050(15)
O3 C4 1.2057(15)
N1 C3 1.3961(15)
N1 C4 1.3974(15)
N1 C25 1.4462(15)
N2 C25 1.3268(17)
N2 C29 1.3397(18)
C1 C2 1.5683(16)
C1 C8 1.5211(16)
C1 C13 1.5026(16)
C2 H2 1.0000
C2 C3 1.5141(16)
C2 C5 1.5387(16)
C4 C5 1.5206(16)
C5 H5 1.0000
C5 C6 1.5828(16)
C6 C7 1.5211(16)
C6 C19 1.5008(16)
C7 C8 1.3957(16)
C7 C12 1.3823(17)
C8 C9 1.3809(17)
C9 H9 0.9500
C9 C10 1.4008(18)
C10 H10 0.9500
C10 C11 1.3909(18)
C11 H11 0.9500
C11 C12 1.4018(17)
C12 H12 0.9500
C13 C14 1.3907(17)
C13 C18 1.3970(17)
C14 H14 0.9500
C14 C15 1.3953(18)
C15 H15 0.9500
C15 C16 1.3872(19)
C16 H16 0.9500
C16 C17 1.3914(18)
C17 H17 0.9500
C17 C18 1.3857(17)
C18 H18 0.9500
C19 C20 1.3959(17)
C19 C24 1.3931(17)
C20 H20 0.9500
C20 C21 1.3897(17)
C21 H21 0.9500
C21 C22 1.3868(19)
C22 H22 0.9500
C22 C23 1.3895(19)
C23 H23 0.9500
C23 C24 1.3911(17)
C24 H24 0.9500
C25 C26 1.3889(18)
C26 C27 1.3938(18)
C26 C30 1.4979(19)
C27 H27 0.9500
C27 C28 1.382(2)
C28 H28 0.9500
C28 C29 1.380(2)
C29 H29 0.9500
C30 H30A 0.9800
C30 H30B 0.9800
C30 H30C 0.9800

loop_
_geom_torsion_atom_site_label_1
_geom_torsion_atom_site_label_2
_geom_torsion_atom_site_label_3
_geom_torsion_atom_site_label_4
_geom_torsion
O1 C1 C2 C3 -153.01(10)
O1 C1 C2 C5 -38.44(10)
O1 C1 C8 C7 30.40(11)
O1 C1 C8 C9 -147.08(12)
O1 C1 C13 C14 -133.65(12)
O1 C1 C13 C18 48.49(14)
O1 C6 C7 C8 -33.27(11)
O1 C6 C7 C12 145.22(13)
O1 C6 C19 C20 -6.39(15)
O1 C6 C19 C24 171.82(10)
O3 C4 C5 C2 177.03(12)
O3 C4 C5 C6 64.42(16)
N1 C4 C5 C2 -4.41(12)
N1 C4 C5 C6 -117.03(11)
N1 C25 C26 C27 -179.98(10)
N1 C25 C26 C30 -0.44(18)
N2 C25 C26 C27 -0.06(19)
N2 C25 C26 C30 179.48(12)
C1 O1 C6 C5 -58.11(9)
C1 O1 C6 C7 51.75(10)
C1 O1 C6 C19 178.56(9)
C1 C2 C3 O2 -69.70(16)
C1 C2 C3 N1 110.61(11)
C1 C2 C5 C4 -118.92(9)
C1 C2 C5 C6 4.01(11)
C1 C8 C9 C10 174.81(11)
C1 C13 C14 C15 -177.43(12)
C1 C13 C18 C17 178.40(11)
C2 C1 C8 C7 -72.33(11)
C2 C1 C8 C9 110.19(14)
C2 C1 C13 C14 -20.91(17)
C2 C1 C13 C18 161.23(10)
C2 C5 C6 O1 31.90(10)
C2 C5 C6 C7 -72.53(11)
C2 C5 C6 C19 151.28(10)
C3 N1 C4 O3 -177.91(11)
C3 N1 C4 C5 3.45(13)
C3 N1 C25 N2 -74.64(15)
C3 N1 C25 C26 105.29(14)
C3 C2 C5 C4 3.80(12)
C3 C2 C5 C6 126.73(9)
C4 N1 C3 O2 179.37(12)
C4 N1 C3 C2 -0.92(13)
C4 N1 C25 N2 101.90(14)
C4 N1 C25 C26 -78.16(15)
C4 C5 C6 O1 146.07(9)
C4 C5 C6 C7 41.64(13)
C4 C5 C6 C19 -94.55(12)
C5 C2 C3 O2 177.74(12)
C5 C2 C3 N1 -1.95(12)
C5 C6 C7 C8 70.20(11)
C5 C6 C7 C12 -111.32(14)
C5 C6 C19 C20 -119.22(12)
C5 C6 C19 C24 58.99(15)
C6 O1 C1 C2 60.86(9)
C6 O1 C1 C8 -50.43(9)
C6 O1 C1 C13 -174.02(9)
C6 C7 C8 C1 1.58(12)
C6 C7 C8 C9 179.39(10)
C6 C7 C12 C11 -176.77(12)
C6 C19 C20 C21 177.15(11)
C6 C19 C24 C23 -176.91(11)
C7 C6 C19 C20 109.72(13)
C7 C6 C19 C24 -72.07(14)
C7 C8 C9 C10 -2.35(17)
C8 C1 C2 C3 -48.92(13)
C8 C1 C2 C5 65.65(11)
C8 C1 C13 C14 112.50(13)
C8 C1 C13 C18 -65.36(14)
C8 C7 C12 C11 1.51(17)
C8 C9 C10 C11 1.85(18)
C9 C10 C11 C12 0.31(19)
C10 C11 C12 C7 -1.98(18)
C12 C7 C8 C1 -177.14(10)
C12 C7 C8 C9 0.68(18)
C13 C1 C2 C3 87.56(13)
C13 C1 C2 C5 -157.88(10)
C13 C1 C8 C7 150.09(10)
C13 C1 C8 C9 -27.39(18)
C13 C14 C15 C16 -0.7(2)
C14 C13 C18 C17 0.48(18)
C14 C15 C16 C17 0.2(2)
C15 C16 C17 C18 0.69(19)
C16 C17 C18 C13 -1.02(18)
C18 C13 C14 C15 0.40(19)
C19 C6 C7 C8 -154.77(10)
C19 C6 C7 C12 23.71(19)
C19 C20 C21 C22 -0.08(19)
C20 C19 C24 C23 1.31(18)
C20 C21 C22 C23 0.98(19)
C21 C22 C23 C24 -0.73(19)
C22 C23 C24 C19 -0.42(18)
C24 C19 C20 C21 -1.07(18)
C25 N1 C3 O2 -3.79(19)
C25 N1 C3 C2 175.92(10)
C25 N1 C4 O3 5.26(19)
C25 N1 C4 C5 -173.38(10)
C25 N2 C29 C28 -0.7(2)
C25 C26 C27 C28 -0.53(18)
C26 C27 C28 C29 0.5(2)
C27 C28 C29 N2 0.1(2)
C29 N2 C25 N1 -179.43(11)
C29 N2 C25 C26 0.6(2)
C30 C26 C27 C28 179.93(13)
